data_7700171
loop_
_publ_author_name
'Jaros, Sabina W.'
'Sliwi\'nska-Hill, Urszula'
'Bia\/lo\'nska, Agata'
'Nesterov, Dmytro S.'
'Kuropka, Piotr'
'Sokolnicki, Jerzy'
'Ba\.zan\'ow, Barbara'
'Smole\'nski, Piotr'

_publ_section_title
;
 Light-stable polypyridine silver(i) complexes of
 1,3,5-triaza-7-phosphaadamantane (PTA) and
 1,3,5-triaza-7-phosphaadamantane-7-sulfide (PTA[double bond, length as
 m-dash]S): significant antiproliferative activity of representative
 examples in aqueous media.
;
_journal_issue 30
_journal_name_full 'Dalton transactions (Cambridge, England : 2003)'
_journal_page_first 11235
_journal_page_last 11249
_journal_paper_doi 10.1039/c9dt01646e
_journal_volume 48
_journal_year 2019
_chemical_formula_sum 'C18 H18 Ag N6 O5 P S'
_chemical_formula_weight 569.28
_space_group_crystal_system monoclinic
_space_group_IT_number 14
_space_group_name_Hall '-P 2ybc'
_space_group_name_H-M_alt 'P 1 21/c 1'
_symmetry_space_group_name_Hall '-P 2ybc'
_symmetry_space_group_name_H-M 'P 1 21/c 1'
_atom_sites_solution_hydrogens geom
_audit_creation_method SHELXL-2018/3
_audit_update_record
;
2019-03-25 deposited with the CCDC.    2019-06-04 downloaded from the CCDC.
;
_cell_angle_alpha 90
_cell_angle_beta 100.294(6)
_cell_angle_gamma 90
_cell_formula_units_Z 4
_cell_length_a 13.0499(8)
_cell_length_b 11.7928(7)
_cell_length_c 13.3604(9)
_cell_measurement_reflns_used 4240
_cell_measurement_temperature 293(2)
_cell_measurement_theta_max 28.7133
_cell_measurement_theta_min 2.9575
_cell_volume 2023.0(2)
_computing_cell_refinement
;
CrysAlisPro, Agilent Technologies,
Version 1.171.36.20 (release 27-06-2012 CrysAlis171 .NET)
(compiled Jul 11 2012,15:38:31)
;
_computing_data_collection
;
CrysAlisPro, Agilent Technologies,
Version 1.171.36.20 (release 27-06-2012 CrysAlis171 .NET)
(compiled Jul 11 2012,15:38:31)
;
_computing_data_reduction
;
CrysAlisPro, Agilent Technologies,
Version 1.171.36.20 (release 27-06-2012 CrysAlis171 .NET)
(compiled Jul 11 2012,15:38:31)
;
_computing_structure_refinement 'SHELXL-2018/3 (Sheldrick, 2018)'
_computing_structure_solution 'SHELXS-2018/3 (Sheldrick, 2018)'
_diffrn_ambient_temperature 293(2)
_diffrn_detector_area_resol_mean 8.3359
_diffrn_measured_fraction_theta_full 0.988
_diffrn_measured_fraction_theta_max 0.909
_diffrn_measurement_device_type 'Xcalibur, Sapphire2, large Be window'
_diffrn_radiation_monochromator graphite
_diffrn_radiation_source 'Enhance (Mo) X-ray Source'
_diffrn_radiation_type 'Mo K\a'
_diffrn_radiation_wavelength 0.71073
_diffrn_reflns_av_R_equivalents 0.0473
_diffrn_reflns_av_unetI/netI 0.0627
_diffrn_reflns_Laue_measured_fraction_full 0.988
_diffrn_reflns_Laue_measured_fraction_max 0.909
_diffrn_reflns_limit_h_max 9
_diffrn_reflns_limit_h_min -17
_diffrn_reflns_limit_k_max 15
_diffrn_reflns_limit_k_min -15
_diffrn_reflns_limit_l_max 17
_diffrn_reflns_limit_l_min -15
_diffrn_reflns_number 9783
_diffrn_reflns_point_group_measured_fraction_full 0.988
_diffrn_reflns_point_group_measured_fraction_max 0.909
_diffrn_reflns_theta_full 25.242
_diffrn_reflns_theta_max 28.776
_diffrn_reflns_theta_min 2.963
_exptl_absorpt_coefficient_mu 1.226
_exptl_absorpt_correction_T_max 1.00000
_exptl_absorpt_correction_T_min 0.83129
_exptl_absorpt_correction_type multi-scan
_exptl_absorpt_process_details
;
CrysAlisPro, Agilent Technologies,
Version 1.171.36.20 (release 27-06-2012 CrysAlis171 .NET)
(compiled Jul 11 2012,15:38:31)
Empirical absorption correction using spherical harmonics,
 implemented in SCALE3 ABSPACK scaling algorithm.
;
_exptl_crystal_density_diffrn 1.869
_exptl_crystal_description block
_exptl_crystal_F_000 1144
_refine_diff_density_max 1.762
_refine_diff_density_min -1.340
_refine_diff_density_rms 0.190
_refine_ls_extinction_method none
_refine_ls_goodness_of_fit_ref 1.159
_refine_ls_hydrogen_treatment constr
_refine_ls_matrix_type full
_refine_ls_number_parameters 289
_refine_ls_number_reflns 4784
_refine_ls_number_restraints 6
_refine_ls_restrained_S_all 1.167
_refine_ls_R_factor_all 0.0871
_refine_ls_R_factor_gt 0.0780
_refine_ls_shift/su_max 0.000
_refine_ls_shift/su_mean 0.000
_refine_ls_structure_factor_coef Fsqd
_refine_ls_weighting_details 'w=1/[\s^2^(Fo^2^)+(0.0601P)^2^+23.4137P] where P=(Fo^2^+2Fc^2^)/3'
_refine_ls_weighting_scheme calc
_refine_ls_wR_factor_gt 0.1920
_refine_ls_wR_factor_ref 0.1993
_reflns_Friedel_coverage 0.000
_reflns_number_gt 4180
_reflns_number_total 4784
_reflns_threshold_expression 'I > 2\s(I)'
_cod_data_source_file c9dt01646e2.cif
_cod_data_source_block ew02
_cod_depositor_comments 'Adding full bibliography for 7700171--7700174.cif.'
_cod_database_code 7700171
_shelx_shelxl_version_number 2018/3
_shelx_space_group_comment
;
The symmetry employed for this shelxl refinement is uniquely defined
by the following loop, which should always be used as a source of
symmetry information in preference to the above space-group names.
They are only intended as comments.
;

loop_
_space_group_symop_operation_xyz
'x, y, z'
'-x, y+1/2, -z+1/2'
'-x, -y, -z'
'x, -y-1/2, z-1/2'

loop_
_atom_site_label
_atom_site_type_symbol
_atom_site_fract_x
_atom_site_fract_y
_atom_site_fract_z
_atom_site_U_iso_or_equiv
_atom_site_adp_type
_atom_site_occupancy
_atom_site_site_symmetry_order
_atom_site_calc_flag
_atom_site_refinement_flags_posn
_atom_site_refinement_flags_adp
Ag1 Ag 0.15370(5) 0.64908(4) 0.07540(4) 0.02706(19) Uani 1 1 d . .
P1 P 0.18093(13) 0.93388(14) 0.03137(13) 0.0170(3) Uani 1 1 d . .
S1 S 0.06595(13) 0.82196(14) 0.02251(13) 0.0208(4) Uani 1 1 d . .
N1 N 0.0857(5) 0.4819(5) 0.1323(4) 0.0208(12) Uani 1 1 d . .
C1 C -0.0140(5) 0.4641(6) 0.1414(6) 0.0243(15) Uani 1 1 d . .
H1A H -0.063747 0.517385 0.113957 0.029 Uiso 1 1 calc R U
N2 N 0.2845(5) 0.5207(5) 0.1057(5) 0.0211(12) Uani 1 1 d . .
C2 C -0.0460(6) 0.3697(6) 0.1899(6) 0.0262(15) Uani 1 1 d . .
H2A H -0.116065 0.358223 0.192311 0.031 Uiso 1 1 calc R U
N3 N 0.2655(4) 1.1284(4) 0.1160(4) 0.0168(11) Uani 1 1 d . .
C3 C 0.0290(6) 0.2930(6) 0.2348(6) 0.0249(15) Uani 1 1 d . .
H3A H 0.010007 0.229389 0.268376 0.030 Uiso 1 1 calc R U
N4 N 0.2632(4) 1.1009(5) -0.0677(4) 0.0163(11) Uani 1 1 d . .
C4 C 0.1331(5) 0.3124(6) 0.2291(5) 0.0189(13) Uani 1 1 d . .
N5 N 0.3832(4) 0.9886(5) 0.0581(4) 0.0185(11) Uani 1 1 d . .
C5 C 0.1583(5) 0.4090(5) 0.1761(5) 0.0166(12) Uani 1 1 d . .
C6 C 0.2154(6) 0.2376(5) 0.2847(5) 0.0197(13) Uani 1 1 d . .
C7 C 0.3282(6) 0.2673(5) 0.2814(5) 0.0198(13) Uani 1 1 d . .
C8 C 0.2662(5) 0.4314(5) 0.1649(5) 0.0166(12) Uani 1 1 d . .
C9 C 0.3484(5) 0.3630(5) 0.2148(5) 0.0163(12) Uani 1 1 d . .
C10 C 0.4492(5) 0.3846(6) 0.1984(5) 0.0203(13) Uani 1 1 d . .
H10A H 0.504564 0.340229 0.230009 0.024 Uiso 1 1 calc R U
C11 C 0.4660(6) 0.4717(7) 0.1352(5) 0.0259(15) Uani 1 1 d . .
H11A H 0.532324 0.486035 0.121932 0.031 Uiso 1 1 calc R U
C12 C 0.3814(6) 0.5384(6) 0.0913(5) 0.0238(14) Uani 1 1 d . .
H12A H 0.393566 0.598407 0.049752 0.029 Uiso 1 1 calc R U
C13 C 0.1834(5) 1.0463(5) 0.1254(5) 0.0158(12) Uani 1 1 d . .
H13A H 0.116424 1.084311 0.115205 0.019 Uiso 1 1 calc R U
H13B H 0.195978 1.013792 0.193160 0.019 Uiso 1 1 calc R U
C14 C 0.1786(5) 1.0162(6) -0.0846(5) 0.0189(13) Uani 1 1 d . .
H14A H 0.187597 0.966220 -0.140063 0.023 Uiso 1 1 calc R U
H14B H 0.111956 1.054225 -0.103013 0.023 Uiso 1 1 calc R U
C15 C 0.3161(6) 0.8891(6) 0.0580(6) 0.0239(14) Uani 1 1 d . .
H15A H 0.330997 0.851782 0.123710 0.029 Uiso 1 1 calc R U
H15B H 0.329297 0.835581 0.006610 0.029 Uiso 1 1 calc R U
C16 C 0.3675(5) 1.0712(6) 0.1364(5) 0.0209(14) Uani 1 1 d . .
H16A H 0.421841 1.128214 0.142072 0.025 Uiso 1 1 calc R U
H16B H 0.374760 1.032532 0.201359 0.025 Uiso 1 1 calc R U
C17 C 0.3653(5) 1.0451(6) -0.0420(5) 0.0200(13) Uani 1 1 d . .
H17A H 0.419407 1.101261 -0.042975 0.024 Uiso 1 1 calc R U
H17B H 0.371271 0.989181 -0.093985 0.024 Uiso 1 1 calc R U
C18 C 0.2501(5) 1.1805(6) 0.0139(5) 0.0186(13) Uani 1 1 d . .
H18A H 0.180628 1.212601 -0.001217 0.022 Uiso 1 1 calc R U
H18B H 0.299426 1.242234 0.014703 0.022 Uiso 1 1 calc R U
O4 O 0.3012(5) 0.8518(5) 0.3016(6) 0.0468(17) Uani 1 1 d . .
O3 O 0.2221(6) 0.6905(5) 0.2719(5) 0.0462(17) Uani 1 1 d . .
N6 N 0.3035(5) 0.7458(6) 0.3050(5) 0.0342(16) Uani 1 1 d . .
O5 O 0.3842(7) 0.6962(9) 0.3359(11) 0.111(4) Uani 1 1 d . U
O1 O 0.1951(4) 0.1564(4) 0.3336(4) 0.0259(11) Uani 1 1 d . .
O2 O 0.3995(4) 0.2156(4) 0.3332(4) 0.0259(11) Uani 1 1 d . .

loop_
_atom_site_aniso_label
_atom_site_aniso_U_11
_atom_site_aniso_U_22
_atom_site_aniso_U_33
_atom_site_aniso_U_23
_atom_site_aniso_U_13
_atom_site_aniso_U_12
Ag1 0.0326(3) 0.0152(3) 0.0311(3) 0.0056(2) -0.0006(2) 0.0053(2)
P1 0.0194(8) 0.0115(7) 0.0177(8) 0.0006(6) -0.0029(6) 0.0002(6)
S1 0.0217(8) 0.0132(7) 0.0245(8) 0.0020(6) -0.0037(6) 0.0005(6)
N1 0.022(3) 0.014(3) 0.026(3) 0.002(2) 0.002(2) 0.004(2)
C1 0.016(3) 0.026(4) 0.027(4) -0.009(3) -0.005(3) 0.003(3)
N2 0.022(3) 0.015(3) 0.026(3) 0.002(2) 0.003(2) 0.002(2)
C2 0.021(3) 0.028(4) 0.029(4) -0.008(3) 0.003(3) -0.004(3)
N3 0.021(3) 0.011(2) 0.017(3) -0.0006(19) -0.004(2) 0.001(2)
C3 0.028(4) 0.022(3) 0.024(3) -0.010(3) 0.004(3) -0.005(3)
N4 0.017(3) 0.014(3) 0.016(3) -0.002(2) -0.001(2) -0.002(2)
C4 0.024(3) 0.018(3) 0.014(3) -0.002(2) 0.001(3) 0.000(3)
N5 0.017(3) 0.012(3) 0.024(3) 0.000(2) -0.003(2) 0.003(2)
C5 0.015(3) 0.017(3) 0.017(3) -0.003(2) 0.002(2) -0.001(2)
C6 0.031(4) 0.013(3) 0.015(3) -0.003(2) 0.002(3) -0.001(3)
C7 0.028(4) 0.013(3) 0.017(3) -0.002(2) -0.001(3) 0.002(2)
C8 0.016(3) 0.012(3) 0.021(3) -0.002(2) 0.001(2) 0.002(2)
C9 0.017(3) 0.016(3) 0.014(3) -0.001(2) -0.004(2) 0.001(2)
C10 0.015(3) 0.019(3) 0.025(3) -0.007(3) -0.001(3) -0.003(2)
C11 0.021(3) 0.033(4) 0.023(4) -0.009(3) 0.005(3) -0.003(3)
C12 0.027(4) 0.021(3) 0.024(3) 0.000(3) 0.006(3) 0.000(3)
C13 0.013(3) 0.013(3) 0.016(3) -0.001(2) -0.009(2) 0.003(2)
C14 0.017(3) 0.017(3) 0.020(3) -0.001(2) -0.001(2) 0.000(2)
C15 0.029(4) 0.017(3) 0.024(3) -0.003(3) -0.001(3) 0.003(3)
C16 0.026(3) 0.015(3) 0.018(3) -0.003(2) -0.005(3) 0.002(3)
C17 0.018(3) 0.018(3) 0.023(3) -0.002(2) 0.000(3) 0.002(2)
C18 0.022(3) 0.013(3) 0.019(3) 0.000(2) 0.000(3) 0.002(2)
O4 0.027(3) 0.030(3) 0.081(5) -0.010(3) 0.003(3) -0.003(2)
O3 0.081(5) 0.028(3) 0.032(3) -0.001(3) 0.016(3) -0.011(3)
N6 0.032(4) 0.037(4) 0.038(4) 0.022(3) 0.017(3) 0.016(3)
O5 0.042(4) 0.094(7) 0.203(11) 0.112(7) 0.040(6) 0.022(4)
O1 0.042(3) 0.017(2) 0.019(2) -0.0003(19) 0.005(2) -0.004(2)
O2 0.033(3) 0.020(2) 0.021(2) -0.0026(19) -0.006(2) 0.007(2)

loop_
_atom_type_symbol
_atom_type_description
_atom_type_scat_dispersion_real
_atom_type_scat_dispersion_imag
_atom_type_scat_source
C C 0.0033 0.0016 'International Tables Vol C Tables 4.2.6.8 and 6.1.1.4'
H H 0.0000 0.0000 'International Tables Vol C Tables 4.2.6.8 and 6.1.1.4'
N N 0.0061 0.0033 'International Tables Vol C Tables 4.2.6.8 and 6.1.1.4'
O O 0.0106 0.0060 'International Tables Vol C Tables 4.2.6.8 and 6.1.1.4'
P P 0.1023 0.0942 'International Tables Vol C Tables 4.2.6.8 and 6.1.1.4'
S S 0.1246 0.1234 'International Tables Vol C Tables 4.2.6.8 and 6.1.1.4'
Ag Ag -0.8971 1.1015 'International Tables Vol C Tables 4.2.6.8 and 6.1.1.4'

loop_
_geom_angle_atom_site_label_1
_geom_angle_atom_site_label_2
_geom_angle_atom_site_label_3
_geom_angle
N2 Ag1 N1 72.3(2)
N2 Ag1 S1 158.83(16)
N1 Ag1 S1 128.76(15)
C15 P1 C14 100.9(3)
C15 P1 C13 100.4(3)
C14 P1 C13 101.2(3)
C15 P1 S1 121.0(2)
C14 P1 S1 113.9(2)
C13 P1 S1 116.4(2)
P1 S1 Ag1 103.47(9)
C5 N1 C1 118.9(6)
C5 N1 Ag1 113.8(4)
C1 N1 Ag1 126.1(5)
N1 C1 C2 122.9(7)
C12 N2 C8 118.4(6)
C12 N2 Ag1 125.1(5)
C8 N2 Ag1 114.6(4)
C3 C2 C1 118.4(7)
C13 N3 C18 111.9(5)
C13 N3 C16 109.4(5)
C18 N3 C16 109.3(5)
C2 C3 C4 119.3(7)
C18 N4 C14 111.2(5)
C18 N4 C17 109.4(5)
C14 N4 C17 110.8(5)
C5 C4 C3 118.5(6)
C5 C4 C6 121.3(6)
C3 C4 C6 120.1(6)
C15 N5 C16 111.8(6)
C15 N5 C17 111.3(5)
C16 N5 C17 109.1(5)
N1 C5 C4 122.0(6)
N1 C5 C8 117.3(6)
C4 C5 C8 120.7(6)
O1 C6 C4 122.1(7)
O1 C6 C7 120.1(6)
C4 C6 C7 117.8(6)
O2 C7 C9 121.3(7)
O2 C7 C6 120.8(6)
C9 C7 C6 117.9(6)
N2 C8 C9 121.2(6)
N2 C8 C5 118.0(6)
C9 C8 C5 120.8(6)
C10 C9 C8 118.8(6)
C10 C9 C7 120.3(6)
C8 C9 C7 120.9(6)
C11 C10 C9 119.4(6)
C10 C11 C12 118.7(7)
N2 C12 C11 123.4(7)
N3 C13 P1 110.2(5)
N4 C14 P1 109.4(4)
N5 C15 P1 109.1(5)
N5 C16 N3 114.1(5)
N4 C17 N5 113.8(5)
N4 C18 N3 113.8(5)
O5 N6 O4 120.6(9)
O5 N6 O3 119.9(9)
O4 N6 O3 119.5(7)

loop_
_geom_bond_atom_site_label_1
_geom_bond_atom_site_label_2
_geom_bond_distance
Ag1 N2 2.264(6)
Ag1 N1 2.344(6)
Ag1 S1 2.3829(17)
P1 C15 1.815(7)
P1 C14 1.825(7)
P1 C13 1.822(6)
P1 S1 1.986(2)
N1 C5 1.335(8)
N1 C1 1.344(9)
C1 C2 1.390(11)
N2 C12 1.330(9)
N2 C8 1.363(9)
C2 C3 1.388(11)
N3 C13 1.466(8)
N3 C18 1.477(8)
N3 C16 1.474(8)
C3 C4 1.393(10)
N4 C18 1.473(8)
N4 C14 1.476(8)
N4 C17 1.471(8)
C4 C5 1.410(9)
C4 C6 1.483(9)
N5 C15 1.465(9)
N5 C16 1.471(8)
N5 C17 1.475(9)
C5 C8 1.466(9)
C6 O1 1.214(8)
C6 C7 1.521(10)
C7 O2 1.219(8)
C7 C9 1.490(9)
C8 C9 1.411(8)
C9 C10 1.394(9)
C10 C11 1.372(11)
C11 C12 1.396(10)
O4 N6 1.251(9)
O3 N6 1.257(10)
N6 O5 1.210(10)
